data_2005707
loop_
_publ_author_name
'Rosair, G. M.'
'Welch, A. J.'
'Weller, A. S.'

_publ_section_title
;8-[1,2-Bis(diphenylphosphino)ethane]-9,10-\m-hydrido-8-rhoda-7-thia-<i>nido</i>-undecaborane(10)--Dichloromethane
 (2/1)
;
_journal_issue 12
_journal_name_full 'Acta Crystallographica Section C'
_journal_page_first 3020
_journal_page_last 3024
_journal_paper_doi 10.1107/S0108270196010748
_journal_volume 52
_journal_year 1996
_chemical_formula_iupac '[Rh (B9 H10 S) (C26 H24 P2)]2 , C H Cl2'
_chemical_formula_sum 'C53 H70 B18 Cl2 P4 Rh2 S2'
_chemical_formula_weight 1366.38
_chemical_name_systematic
;
 ?
;
_space_group_IT_number 33
_symmetry_cell_setting orthorhombic
_symmetry_space_group_name_Hall 'P 2c -2n'
_symmetry_space_group_name_H-M 'P n a 21'
_audit_creation_method SHELXL
_cell_angle_alpha 90.00
_cell_angle_beta 90.00
_cell_angle_gamma 90.00
_cell_formula_units_Z 4
_cell_length_a 36.429(3)
_cell_length_b 10.7030(10)
_cell_length_c 16.5300(10)
_cell_measurement_reflns_used 35
_cell_measurement_temperature 293(2)
_cell_measurement_theta_max 12.416
_cell_measurement_theta_min 4.577
_cell_volume 6445.0(9)
_computing_cell_refinement XSCANS
_computing_data_collection 'XSCANS (Siemens, 1994)'
_computing_data_reduction XSCANS
_computing_molecular_graphics SHELXTL/PC
_computing_publication_material SHELXTL/PC
_computing_structure_refinement SHELXTL/PC
_computing_structure_solution 'SHELXTL/PC (Sheldrick, 1994)'
_diffrn_ambient_temperature 293(2)
_diffrn_measurement_device 'Siemens P4'
_diffrn_measurement_method '\w scans'
_diffrn_radiation_monochromator graphite
_diffrn_radiation_source 'fine-focus sealed tube'
_diffrn_radiation_type MoK\a
_diffrn_radiation_wavelength 0.71073
_diffrn_reflns_av_R_equivalents 0.0476
_diffrn_reflns_av_sigmaI/netI 0.0787
_diffrn_reflns_limit_h_max 43
_diffrn_reflns_limit_h_min -1
_diffrn_reflns_limit_k_max 12
_diffrn_reflns_limit_k_min -1
_diffrn_reflns_limit_l_max 19
_diffrn_reflns_limit_l_min -1
_diffrn_reflns_number 7000
_diffrn_reflns_theta_max 25.00
_diffrn_reflns_theta_min 1.66
_diffrn_standards_decay_% 5.48
_diffrn_standards_interval_count 97
_diffrn_standards_number 3
_exptl_absorpt_coefficient_mu 0.795
_exptl_absorpt_correction_T_max 0.643
_exptl_absorpt_correction_T_min 0.518
_exptl_absorpt_correction_type 'empirical via \y scans, (SHELXTL/PC; Sheldrick, 1994)'
_exptl_crystal_colour yellow
_exptl_crystal_density_diffrn 1.406
_exptl_crystal_density_meas ?
_exptl_crystal_description block
_exptl_crystal_F_000 2768
_exptl_crystal_size_max 0.30
_exptl_crystal_size_mid 0.25
_exptl_crystal_size_min 0.20
_refine_diff_density_max 0.595
_refine_diff_density_min -0.766
_refine_ls_abs_structure_details 'Flack (1983)'
_refine_ls_abs_structure_Flack -0.11(8)
_refine_ls_extinction_method none
_refine_ls_goodness_of_fit_all 1.104
_refine_ls_goodness_of_fit_obs 1.049
_refine_ls_matrix_type userblock
_refine_ls_number_parameters 631
_refine_ls_number_reflns 6060
_refine_ls_number_restraints 10
_refine_ls_restrained_S_all 1.214
_refine_ls_restrained_S_obs 1.049
_refine_ls_R_factor_all 0.0858
_refine_ls_R_factor_obs 0.0529
_refine_ls_shift/esd_max '-1.441 (Flack parameter)'
_refine_ls_shift/esd_mean 0.004
_refine_ls_structure_factor_coef Fsqd
_refine_ls_weighting_details 'w=1/[\s^2^(Fo^2^)+(0.0395P)^2^+11.1945P] where P=(Fo^2^+2Fc^2^)/3'
_refine_ls_weighting_scheme calc
_refine_ls_wR_factor_all 0.1406
_refine_ls_wR_factor_obs 0.1051
_reflns_number_observed 4694
_reflns_number_total 6087
_reflns_observed_criterion >2sigma(I)
_cod_data_source_file ab1398.cif
_cod_data_source_block andy4new
_cod_depositor_comments
;
The following automatic conversions were performed:
'_symmetry_cell_setting' value 'Orthorhombic' changed to 'orthorhombic'
according to '/home/saulius/struct/CIF-dictionaries/cif_core.dic'
dictionary named 'cif_core.dic' version 2.4.1 from 2010-06-29.

Automatic conversion script
Id: cif_fix_enum 1527 2010-12-29 10:47:43Z saulius 

The following automatic conversions were performed:

'_symmetry_cell_setting' value 'Orthorhombic' changed to
'orthorhombic' according to
/home/saulius/struct/CIF-dictionaries/cif_core.dic dictionary named
'cif_core.dic' version 2.4.1 from 2010-06-29.

Automatic conversion script
Id: cif_fix_values 1715 2011-07-08 13:25:40Z adriana 

The following automatic conversions were performed:

'_exptl_crystal_density_meas' value 'not measured' was changed to '?'
- the value is perceived as not measured.

Automatic conversion script
Id: cif_fix_values 3008 2015-01-20 13:52:24Z robertas 

The following automatic conversions were performed:

'_refine_ls_weighting_scheme' value 'calc
w=1/[\s^2^(Fo^2^)+(0.0395P)^2^+11.1945P] where P=(Fo^2^+2Fc^2^)/3'
was changed to 'calc'. New tag '_refine_ls_weighting_details' was
created. The value of the new tag was set to
'w=1/[\s^2^(Fo^2^)+(0.0395P)^2^+11.1945P] where P=(Fo^2^+2Fc^2^)/3'.

Automatic conversion script
Id: cif_fix_values 3143 2015-03-26 13:38:13Z robertas 
;
_cod_database_code 2005707

loop_
_symmetry_equiv_pos_as_xyz
'x, y, z'
'-x, -y, z+1/2'
'x+1/2, -y+1/2, z'
'-x+1/2, y+1/2, z+1/2'

loop_
_atom_site_aniso_label
_atom_site_aniso_U_11
_atom_site_aniso_U_22
_atom_site_aniso_U_33
_atom_site_aniso_U_12
_atom_site_aniso_U_13
_atom_site_aniso_U_23
Rh8A 0.0378(4) 0.0310(4) 0.0383(4) 0.0024(4) 0.0028(4) -0.0018(4)
S7A 0.053(2) 0.0350(15) 0.047(2) 0.0030(14) 0.0080(15) -0.0089(13)
P1A 0.0364(14) 0.0342(15) 0.043(2) 0.0080(12) 0.0040(13) -0.0024(14)
P2A 0.0388(14) 0.0301(13) 0.0382(14) 0.0030(11) 0.0017(12) 0.0006(12)
C1A 0.025(5) 0.048(7) 0.042(6) -0.002(5) -0.001(5) -0.002(6)
C2A 0.047(6) 0.030(6) 0.045(6) 0.001(5) -0.003(5) -0.011(5)
B1A 0.065(10) 0.058(10) 0.040(7) -0.002(8) -0.006(7) -0.013(7)
B2A 0.057(9) 0.056(9) 0.059(9) 0.002(8) 0.009(8) -0.021(8)
B3A 0.059(8) 0.037(7) 0.028(6) -0.010(7) 0.000(6) 0.003(5)
B4A 0.040(7) 0.040(7) 0.070(11) 0.003(6) -0.001(7) -0.009(7)
B5A 0.041(7) 0.056(8) 0.050(9) 0.004(6) 0.012(7) -0.003(8)
B6A 0.035(7) 0.073(11) 0.051(8) 0.007(8) -0.001(7) -0.020(8)
B9A 0.042(7) 0.038(7) 0.051(8) 0.010(6) -0.014(7) -0.012(7)
B10A 0.049(8) 0.054(9) 0.043(8) -0.009(7) 0.002(7) 0.012(7)
B11A 0.053(8) 0.035(7) 0.057(8) 0.005(7) -0.001(7) 0.001(7)
C11 0.038(5) 0.039(5) 0.050(6) 0.010(5) 0.010(6) 0.005(6)
C12 0.075(10) 0.071(10) 0.062(9) 0.034(9) 0.033(8) 0.001(8)
C13 0.062(9) 0.085(12) 0.066(10) 0.030(9) 0.024(8) 0.004(9)
C14 0.068(10) 0.076(12) 0.087(12) 0.031(9) 0.029(9) -0.019(10)
C15 0.067(8) 0.113(13) 0.076(10) 0.058(10) -0.003(10) -0.006(12)
C16 0.084(11) 0.096(13) 0.044(7) 0.033(10) 0.001(8) -0.006(8)
C21 0.041(6) 0.032(5) 0.040(6) -0.005(5) -0.005(5) -0.003(5)
C22 0.063(7) 0.029(6) 0.054(7) 0.003(6) 0.007(6) 0.003(6)
C23 0.029(5) 0.044(7) 0.067(8) 0.003(5) 0.000(6) -0.005(6)
C24 0.041(6) 0.044(7) 0.066(8) 0.001(6) 0.009(6) -0.017(7)
C25 0.048(7) 0.082(10) 0.040(6) 0.011(8) 0.008(6) -0.008(7)
C26 0.034(6) 0.053(7) 0.045(6) 0.011(5) -0.007(5) -0.005(6)
C61 0.044(6) 0.043(6) 0.046(7) 0.017(5) 0.001(6) 0.005(6)
C62 0.065(8) 0.051(7) 0.066(10) -0.004(6) 0.011(8) 0.006(7)
C63 0.068(10) 0.075(11) 0.090(12) -0.021(9) 0.007(9) 0.026(10)
C64 0.057(9) 0.101(15) 0.088(13) -0.007(10) 0.018(9) 0.027(11)
C65 0.099(13) 0.100(15) 0.048(8) 0.001(12) 0.028(9) 0.028(9)
C66 0.071(10) 0.058(9) 0.060(8) -0.018(8) 0.013(8) -0.004(7)
C81 0.055(8) 0.047(8) 0.064(8) 0.004(6) 0.007(7) 0.001(7)
C82 0.057(8) 0.049(8) 0.059(8) 0.002(7) -0.004(7) 0.009(7)
C83 0.108(15) 0.054(9) 0.100(14) -0.007(10) 0.011(12) 0.003(10)
C84 0.15(2) 0.082(14) 0.108(17) 0.016(14) 0.063(16) 0.033(13)
C85 0.25(3) 0.070(13) 0.063(11) 0.009(17) 0.065(16) 0.001(10)
C86 0.137(16) 0.065(10) 0.040(7) 0.008(11) 0.018(9) 0.007(8)
Rh8B 0.0364(3) 0.0338(3) 0.0353(3) -0.0032(4) -0.0007(4) 0.0033(4)
S7B 0.048(2) 0.051(2) 0.066(2) -0.011(2) 0.005(2) 0.010(2)
P1B 0.0404(14) 0.0339(14) 0.0366(14) -0.0032(12) 0.0031(13) 0.0002(13)
P2B 0.050(2) 0.0343(14) 0.0346(14) 0.0003(13) -0.0010(13) 0.0032(13)
C1B 0.033(5) 0.055(7) 0.039(6) 0.001(5) 0.004(5) -0.008(6)
C2B 0.047(7) 0.063(9) 0.041(6) 0.009(6) 0.011(6) -0.002(6)
B1B 0.038(7) 0.075(11) 0.054(9) 0.007(8) -0.005(6) -0.007(9)
B2B 0.032(6) 0.093(13) 0.063(9) -0.007(7) 0.004(8) -0.002(11)
B3B 0.039(7) 0.063(9) 0.051(8) -0.001(7) 0.001(6) 0.009(8)
B4B 0.038(7) 0.046(8) 0.041(7) 0.003(6) 0.009(5) 0.007(6)
B5B 0.065(9) 0.048(8) 0.082(12) 0.017(8) 0.022(9) 0.014(9)
B6B 0.043(7) 0.086(12) 0.056(9) 0.011(8) -0.002(8) 0.023(10)
B9B 0.056(8) 0.032(6) 0.064(9) -0.013(6) -0.013(8) 0.017(7)
B10B 0.062(10) 0.072(12) 0.056(9) -0.001(9) -0.006(8) -0.006(9)
B11B 0.040(8) 0.082(12) 0.056(9) 0.000(8) 0.015(7) -0.004(9)
C31 0.073(9) 0.042(7) 0.053(8) -0.006(7) -0.003(7) -0.004(6)
C32 0.138(17) 0.060(9) 0.065(9) 0.000(10) -0.043(11) -0.001(8)
C33 0.23(3) 0.048(10) 0.120(18) 0.002(15) -0.08(2) -0.013(11)
C34 0.21(3) 0.045(9) 0.093(14) -0.025(14) 0.005(17) -0.001(10)
C35 0.42(6) 0.048(11) 0.077(14) -0.03(2) -0.04(2) 0.026(11)
C36 0.25(3) 0.048(9) 0.059(10) -0.037(15) -0.036(15) 0.007(8)
C41 0.042(6) 0.038(6) 0.039(6) -0.004(5) 0.008(5) 0.007(5)
C42 0.054(7) 0.041(7) 0.046(7) -0.003(6) -0.004(6) 0.006(6)
C43 0.057(8) 0.065(10) 0.071(9) 0.007(7) 0.000(8) 0.021(8)
C44 0.052(8) 0.047(8) 0.079(10) 0.003(7) 0.003(7) 0.015(8)
C45 0.056(8) 0.045(8) 0.088(11) -0.018(7) 0.003(8) 0.000(8)
C46 0.048(6) 0.040(6) 0.059(8) -0.006(5) 0.003(6) 0.007(6)
C51 0.048(6) 0.034(6) 0.032(5) 0.008(5) 0.010(5) -0.005(5)
C52 0.045(6) 0.039(7) 0.058(7) 0.001(6) 0.002(6) -0.005(6)
C53 0.059(8) 0.054(8) 0.052(7) 0.019(7) 0.013(6) -0.006(7)
C54 0.077(10) 0.045(7) 0.051(7) 0.000(7) 0.018(7) -0.008(7)
C55 0.078(10) 0.062(9) 0.057(8) -0.009(9) -0.011(7) -0.024(8)
C56 0.045(7) 0.065(9) 0.054(7) -0.011(7) 0.005(6) -0.013(7)
C71 0.047(7) 0.052(8) 0.042(6) 0.008(6) 0.001(5) 0.011(6)
C72 0.109(14) 0.067(10) 0.068(10) -0.027(10) 0.039(10) -0.027(8)
C73 0.17(2) 0.086(14) 0.062(10) -0.037(15) 0.018(13) -0.025(10)
C74 0.083(11) 0.097(14) 0.059(9) 0.016(11) -0.003(9) -0.016(9)
C75 0.073(10) 0.133(18) 0.054(9) -0.014(13) 0.016(8) -0.006(11)
C76 0.064(10) 0.114(15) 0.065(10) -0.029(10) 0.006(8) -0.020(10)

loop_
_atom_site_label
_atom_site_occupancy
_atom_site_fract_x
_atom_site_fract_y
_atom_site_fract_z
_atom_site_U_iso_or_equiv
_atom_site_thermal_displace_type
_atom_site_calc_flag
_atom_site_refinement_flags
_atom_site_type_symbol
Rh8A 1 -0.48425(2) -0.54207(8) 0.0239(2) 0.0357(2) Uani d . Rh
S7A 1 -0.48850(9) -0.7267(3) -0.0525(3) 0.0450(7) Uani d . S
P1A 1 -0.43286(8) -0.6037(3) 0.0971(3) 0.0380(6) Uani d . P
P2A 1 -0.47536(8) -0.3559(3) 0.0848(3) 0.0357(6) Uani d . P
C1A 1 -0.4124(3) -0.4658(12) 0.1427(7) 0.039(3) Uani d . C
H1AA 1 -0.3983(3) -0.4897(12) 0.1899(7) 0.046 Uiso calc R H
H1BA 1 -0.3959(3) -0.4263(12) 0.1044(7) 0.046 Uiso calc R H
C2A 1 -0.4426(3) -0.3737(11) 0.1673(8) 0.041(3) Uani d . C
H2AA 1 -0.4318(3) -0.2933(11) 0.1801(8) 0.049 Uiso calc R H
H2BA 1 -0.4551(3) -0.4042(11) 0.2151(8) 0.049 Uiso calc R H
B1A 1 -0.5666(5) -0.6070(17) -0.0666(10) 0.054(4) Uani d . B
H1A 1 -0.5878(5) -0.5731(17) -0.1085(10) 0.065 Uiso calc R H
B2A 1 -0.5385(5) -0.7377(16) -0.0977(11) 0.057(4) Uani d . B
H2A 1 -0.5421(5) -0.7824(16) -0.1571(11) 0.069 Uiso calc R H
B3A 1 -0.5196(4) -0.5740(13) -0.0836(8) 0.041(3) Uani d . B
H3A 1 -0.5109(4) -0.5164(13) -0.1352(8) 0.049 Uiso calc R H
B4A 1 -0.5436(4) -0.5011(14) -0.0007(10) 0.050(4) Uani d . B
H4A 1 -0.5507(4) -0.4011(14) -0.0018(10) 0.060 Uiso calc R H
B5A 1 -0.5733(4) -0.6127(14) 0.0381(10) 0.049(4) Uani d . B
H5A 1 -0.5998(4) -0.5831(14) 0.0639(10) 0.059 Uiso calc R H
B6A 1 -0.5691(4) -0.7540(17) -0.0159(10) 0.053(4) Uani d . B
H6A 1 -0.5928(4) -0.8166(17) -0.0235(10) 0.064 Uiso calc R H
B9A 1 -0.5326(4) -0.5789(13) 0.0930(10) 0.044(3) Uani d D B
H9A 1 -0.5335(4) -0.5302(13) 0.1516(10) 0.052 Uiso calc R H
H0A 1 -0.5246(22) -0.6850(19) 0.1086(85) 0.080 Uiso d D H
B10A 1 -0.5496(4) -0.7445(15) 0.0812(10) 0.049(4) Uani d D B
H10A 1 -0.5591(4) -0.7982(15) 0.1339(10) 0.059 Uiso calc R H
B11A 1 -0.5270(4) -0.8207(14) -0.0063(10) 0.048(3) Uani d . B
H11A 1 -0.5234(4) -0.9227(14) -0.0070(10) 0.058 Uiso calc R H
C11 1 -0.3955(2) -0.6819(8) 0.0449(5) 0.042(2) Uani d G C
C12 1 -0.3907(2) -0.6607(9) -0.0374(5) 0.069(5) Uani d G C
H12 1 -0.4072(3) -0.6099(13) -0.0653(7) 0.083 Uiso calc R H
C13 1 -0.3615(3) -0.7154(11) -0.0781(5) 0.071(5) Uani d G C
H13 1 -0.3583(4) -0.7012(16) -0.1332(5) 0.085 Uiso calc R H
C14 1 -0.3369(2) -0.7912(10) -0.0365(6) 0.077(5) Uani d G C
H14 1 -0.3173(3) -0.8278(14) -0.0638(8) 0.093 Uiso calc R H
C15 1 -0.3416(2) -0.8124(10) 0.0458(6) 0.086(5) Uani d G C
H15 1 -0.3252(3) -0.8632(14) 0.0736(8) 0.103 Uiso calc R H
C16 1 -0.3709(3) -0.7578(10) 0.0865(4) 0.075(5) Uani d G C
H16 1 -0.3741(4) -0.7720(15) 0.1415(5) 0.090 Uiso calc R H
C21 1 -0.5120(2) -0.2575(6) 0.1276(4) 0.037(2) Uani d G C
C22 1 -0.5304(2) -0.1747(7) 0.0771(4) 0.049(3) Uani d G C
H22 1 -0.5245(3) -0.1709(11) 0.0224(4) 0.059 Uiso calc R H
C23 1 -0.5577(2) -0.0977(7) 0.1083(5) 0.047(3) Uani d G C
H23 1 -0.5700(3) -0.0423(9) 0.0745(6) 0.056 Uiso calc R H
C24 1 -0.5665(2) -0.1035(7) 0.1900(5) 0.051(3) Uani d G C
H24 1 -0.5848(3) -0.0520(10) 0.2108(7) 0.061 Uiso calc R H
C25 1 -0.5481(2) -0.1863(9) 0.2405(4) 0.057(4) Uani d G C
H25 1 -0.5540(3) -0.1901(12) 0.2951(4) 0.068 Uiso calc R H
C26 1 -0.5208(2) -0.2633(7) 0.2093(4) 0.044(3) Uani d G C
H26 1 -0.5085(3) -0.3187(10) 0.2431(5) 0.053 Uiso calc R H
C61 1 -0.4526(2) -0.2518(7) 0.0130(5) 0.045(3) Uani d G C
C62 1 -0.4385(3) -0.1367(8) 0.0367(5) 0.061(4) Uani d G C
H62 1 -0.4396(4) -0.1127(11) 0.0907(5) 0.073 Uiso calc R H
C63 1 -0.4228(3) -0.0576(7) -0.0203(7) 0.077(5) Uani d G C
H63 1 -0.4134(4) 0.0193(8) -0.0044(9) 0.093 Uiso calc R H
C64 1 -0.4212(3) -0.0935(10) -0.1010(6) 0.082(6) Uani d G C
H64 1 -0.4107(4) -0.0406(13) -0.1392(8) 0.098 Uiso calc R H
C65 1 -0.4353(3) -0.2086(11) -0.1248(4) 0.083(6) Uani d G C
H65 1 -0.4342(4) -0.2326(15) -0.1788(5) 0.099 Uiso calc R H
C66 1 -0.4510(3) -0.2877(8) -0.0677(5) 0.063(4) Uani d G C
H66 1 -0.4604(4) -0.3646(9) -0.0836(7) 0.075 Uiso calc R H
C81 1 -0.4462(3) -0.7100(8) 0.1792(5) 0.055(3) Uani d G C
C82 1 -0.4599(3) -0.8261(8) 0.1569(5) 0.055(3) Uani d G C
H82 1 -0.4600(4) -0.8499(12) 0.1028(6) 0.066 Uiso calc R H
C83 1 -0.4736(3) -0.9068(8) 0.2155(7) 0.087(6) Uani d G C
H83 1 -0.4828(5) -0.9845(9) 0.2006(10) 0.105 Uiso calc R H
C84 1 -0.4735(4) -0.8713(10) 0.2964(7) 0.112(9) Uani d G C
H84 1 -0.4827(5) -0.9253(14) 0.3356(9) 0.135 Uiso calc R H
C85 1 -0.4597(4) -0.7552(11) 0.3187(5) 0.126(11) Uani d G C
H85 1 -0.4597(6) -0.7315(16) 0.3728(5) 0.151 Uiso calc R H
C86 1 -0.4461(3) -0.6745(8) 0.2601(6) 0.081(5) Uani d G C
H86 1 -0.4369(5) -0.5968(10) 0.2750(8) 0.097 Uiso calc R H
Rh8B 1 -0.26836(2) 0.31564(8) -0.45258(7) 0.0352(2) Uani d . Rh
S7B 1 -0.21102(9) 0.3869(3) -0.5012(2) 0.0554(9) Uani d . S
P1B 1 -0.32417(8) 0.2615(3) -0.4058(2) 0.0370(6) Uani d . P
P2B 1 -0.30055(9) 0.4055(3) -0.5576(2) 0.0395(7) Uani d . P
C1B 1 -0.3566(3) 0.2679(12) -0.4898(7) 0.043(3) Uani d . C
H1AB 1 -0.3537(3) 0.1942(12) -0.5233(7) 0.051 Uiso calc R H
H1BB 1 -0.3815(3) 0.2680(12) -0.4688(7) 0.051 Uiso calc R H
C2B 1 -0.3506(3) 0.3840(14) -0.5406(8) 0.050(3) Uani d . C
H2AB 1 -0.3606(3) 0.4564(14) -0.5130(8) 0.060 Uiso calc R H
H2BB 1 -0.3631(3) 0.3752(14) -0.5921(8) 0.060 Uiso calc R H
B1B 1 -0.1905(4) 0.1735(18) -0.3821(10) 0.056(4) Uani d . B
H1B 1 -0.1742(4) 0.1494(18) -0.3283(10) 0.067 Uiso calc R H
B2B 1 -0.1719(4) 0.2860(18) -0.4486(12) 0.062(4) Uani d . B
H2B 1 -0.1453(4) 0.3308(18) -0.4359(12) 0.075 Uiso calc R H
B3B 1 -0.2148(4) 0.3142(17) -0.3844(10) 0.051(3) Uani d . B
H3B 1 -0.2149(4) 0.3776(17) -0.3320(10) 0.061 Uiso calc R H
B4B 1 -0.2401(4) 0.1709(14) -0.3787(8) 0.042(3) Uani d . B
H4B 1 -0.2552(4) 0.1459(14) -0.3234(8) 0.050 Uiso calc R H
B5B 1 -0.2157(5) 0.0595(16) -0.4357(12) 0.065(5) Uani d . B
H5B 1 -0.2153(5) -0.0384(16) -0.4155(12) 0.078 Uiso calc R H
B6B 1 -0.1768(4) 0.1326(18) -0.4832(11) 0.062(4) Uani d . B
H6B 1 -0.1519(4) 0.0784(18) -0.4966(11) 0.074 Uiso calc R H
B9B 1 -0.2554(4) 0.1227(12) -0.4789(11) 0.050(3) Uani d D B
H9B 1 -0.2795(4) 0.0620(12) -0.4872(11) 0.061 Uiso calc R H
H0B 1 -0.2434(22) 0.1635(110) -0.5411(51) 0.080 Uiso d D H
B10B 1 -0.2160(5) 0.1011(19) -0.5415(11) 0.063(5) Uani d D B
H10B 1 -0.2169(5) 0.0318(19) -0.5906(11) 0.076 Uiso calc R H
B11B 1 -0.1872(4) 0.2458(18) -0.5507(11) 0.059(4) Uani d . B
H11B 1 -0.1700(4) 0.2648(18) -0.6039(11) 0.071 Uiso calc R H
C31 1 -0.2957(3) 0.5721(7) -0.5737(6) 0.056(3) Uani d G C
C32 1 -0.2817(4) 0.6430(10) -0.5103(5) 0.088(6) Uani d G C
H32 1 -0.2766(6) 0.6054(14) -0.4609(7) 0.105 Uiso calc R H
C33 1 -0.2755(4) 0.7702(9) -0.5208(7) 0.133(11) Uani d G C
H33 1 -0.2662(6) 0.8176(13) -0.4784(9) 0.160 Uiso calc R H
C34 1 -0.2833(5) 0.8263(7) -0.5947(8) 0.117(9) Uani d G C
H34 1 -0.2791(7) 0.9114(8) -0.6017(11) 0.140 Uiso calc R H
C35 1 -0.2972(5) 0.7554(10) -0.6581(6) 0.182(18) Uani d G C
H35 1 -0.3024(8) 0.7930(14) -0.7075(8) 0.218 Uiso calc R H
C36 1 -0.3034(4) 0.6283(10) -0.6476(6) 0.120(10) Uani d G C
H36 1 -0.3127(7) 0.5808(14) -0.6900(7) 0.144 Uiso calc R H
C41 1 -0.3336(2) 0.1127(6) -0.3534(4) 0.040(3) Uani d G C
C42 1 -0.3294(2) 0.1078(6) -0.2699(4) 0.047(3) Uani d G C
H42 1 -0.3217(3) 0.1782(8) -0.2417(6) 0.056 Uiso calc R H
C43 1 -0.3369(3) -0.0024(8) -0.2284(4) 0.064(4) Uani d G C
H43 1 -0.3341(4) -0.0057(12) -0.1726(4) 0.077 Uiso calc R H
C44 1 -0.3485(2) -0.1076(6) -0.2705(6) 0.059(4) Uani d G C
H44 1 -0.3534(4) -0.1813(8) -0.2428(7) 0.071 Uiso calc R H
C45 1 -0.3526(2) -0.1027(6) -0.3541(6) 0.063(4) Uani d G C
H45 1 -0.3604(3) -0.1731(7) -0.3822(7) 0.076 Uiso calc R H
C46 1 -0.3452(2) 0.0074(7) -0.3955(4) 0.049(3) Uani d G C
H46 1 -0.3480(4) 0.0107(11) -0.4514(4) 0.058 Uiso calc R H
C51 1 -0.3404(2) 0.3783(7) -0.3343(5) 0.038(3) Uani d G C
C52 1 -0.3773(2) 0.3872(7) -0.3135(5) 0.048(3) Uani d G C
H52 1 -0.3944(2) 0.3347(10) -0.3377(7) 0.057 Uiso calc R H
C53 1 -0.3886(2) 0.4746(8) -0.2565(5) 0.055(4) Uani d G C
H53 1 -0.4133(2) 0.4806(12) -0.2426(8) 0.066 Uiso calc R H
C54 1 -0.3630(2) 0.5530(8) -0.2203(5) 0.058(4) Uani d G C
H54 1 -0.3706(3) 0.6115(10) -0.1821(7) 0.069 Uiso calc R H
C55 1 -0.3261(2) 0.5441(8) -0.2411(5) 0.066(4) Uani d G C
H55 1 -0.3090(3) 0.5966(12) -0.2169(8) 0.079 Uiso calc R H
C56 1 -0.3148(2) 0.4567(9) -0.2981(5) 0.055(3) Uani d G C
H56 1 -0.2902(2) 0.4508(13) -0.3120(8) 0.066 Uiso calc R H
C71 1 -0.2890(2) 0.3307(8) -0.6527(5) 0.047(3) Uani d G C
C72 1 -0.3067(3) 0.2218(9) -0.6765(6) 0.081(6) Uani d G C
H72 1 -0.3261(4) 0.1905(14) -0.6459(8) 0.097 Uiso calc R H
C73 1 -0.2955(3) 0.1596(9) -0.7461(7) 0.106(8) Uani d G C
H73 1 -0.3074(5) 0.0867(12) -0.7621(9) 0.128 Uiso calc R H
C74 1 -0.2666(3) 0.2064(11) -0.7919(5) 0.080(5) Uani d G C
H74 1 -0.2591(4) 0.1647(15) -0.8384(7) 0.096 Uiso calc R H
C75 1 -0.2489(3) 0.3153(12) -0.7680(6) 0.087(6) Uani d G C
H75 1 -0.2295(4) 0.3466(17) -0.7986(8) 0.104 Uiso calc R H
C76 1 -0.2601(3) 0.3775(9) -0.6984(6) 0.081(5) Uani d G C
H76 1 -0.2482(4) 0.4504(12) -0.6825(9) 0.097 Uiso calc R H
Cl2 0.90 -0.3786(3) -0.0738(10) -0.7822(6) 0.152(3) Uiso d PD Cl
Cl1A 0.90 -0.3872(4) 0.0386(14) -0.6300(8) 0.210(5) Uiso d PD Cl
C100 1 -0.3858(12) -0.108(3) -0.682(2) 0.28(3) Uiso d D C
Cl1B 0.20 -0.3467(13) -0.059(5) -0.627(2) 0.18(2) Uiso d PD Cl

loop_
_atom_type_symbol
_atom_type_description
_atom_type_scat_dispersion_real
_atom_type_scat_dispersion_imag
_atom_type_scat_source
C C 0.0033 0.0016 'International Tables Vol C Tables 4.2.6.8 and 6.1.1.4'
H H 0.0000 0.0000 'International Tables Vol C Tables 4.2.6.8 and 6.1.1.4'
B B 0.0013 0.0007 'International Tables Vol C Tables 4.2.6.8 and 6.1.1.4'
P P 0.1023 0.0942 'International Tables Vol C Tables 4.2.6.8 and 6.1.1.4'
S S 0.1246 0.1234 'International Tables Vol C Tables 4.2.6.8 and 6.1.1.4'
Rh Rh -1.1178 0.9187 'International Tables Vol C Tables 4.2.6.8 and 6.1.1.4'
Cl Cl 0.1484 0.1585 'International Tables Vol C Tables 4.2.6.8 and 6.1.1.4'

loop_
_geom_angle_atom_site_label_1
_geom_angle_atom_site_label_2
_geom_angle_atom_site_label_3
_geom_angle
_geom_angle_publ_flag
B9A Rh8A B3A 85.5(6) y
B9A Rh8A B4A 48.6(6) y
B3A Rh8A B4A 47.6(6) y
B9A Rh8A P2A 92.4(4) y
B3A Rh8A P2A 125.2(4) y
B4A Rh8A P2A 92.7(4) y
B9A Rh8A P1A 109.5(4) y
B3A Rh8A P1A 147.1(4) y
B4A Rh8A P1A 157.8(4) y
P2A Rh8A P1A 84.43(11) y
B9A Rh8A S7A 94.5(4) y
B3A Rh8A S7A 53.3(4) y
B4A Rh8A S7A 90.2(4) y
P2A Rh8A S7A 172.70(13) y
P1A Rh8A S7A 95.41(12) y
B11A S7A B2A 55.6(7) y
B11A S7A B3A 96.6(6) y
B2A S7A B3A 56.2(7) y
B11A S7A Rh8A 106.2(5) y
B2A S7A Rh8A 108.4(5) y
B3A S7A Rh8A 60.1(4) y
C1A P1A C11 105.3(5) y
C1A P1A C81 107.7(5) y
C11 P1A C81 105.3(4) y
C1A P1A Rh8A 108.4(4) y
C11 P1A Rh8A 119.2(3) y
C81 P1A Rh8A 110.4(4) y
C2A P2A C61 104.6(5) y
C2A P2A C21 104.3(5) y
C61 P2A C21 103.3(4) y
C2A P2A Rh8A 109.6(4) y
C61 P2A Rh8A 108.3(3) y
C21 P2A Rh8A 124.9(3) y
C2A C1A P1A 109.8(7) y
C1A C2A P2A 109.8(8) y
B5A B1A B3A 107.4(11) ?
B5A B1A B4A 58.9(8) ?
B3A B1A B4A 61.0(9) ?
B5A B1A B6A 59.9(9) ?
B3A B1A B6A 107.4(11) ?
B4A B1A B6A 107.3(11) ?
B5A B1A B2A 109.5(13) ?
B3A B1A B2A 64.0(9) ?
B4A B1A B2A 113.6(12) ?
B6A B1A B2A 58.7(9) ?
B6A B2A B11A 56.9(9) ?
B6A B2A B1A 60.0(9) ?
B11A B2A B1A 105.9(11) ?
B6A B2A B3A 103.1(11) ?
B11A B2A B3A 105.5(11) ?
B1A B2A B3A 57.0(9) ?
B6A B2A S7A 107.5(11) ?
B11A B2A S7A 59.9(8) y
B1A B2A S7A 111.7(10) ?
B3A B2A S7A 64.1(7) y
B1A B3A B4A 59.8(8) ?
B1A B3A B2A 59.0(8) ?
B4A B3A B2A 108.5(10) ?
B1A B3A S7A 109.6(9) ?
B4A B3A S7A 115.0(8) ?
B2A B3A S7A 59.7(7) y
B1A B3A Rh8A 117.7(8) ?
B4A B3A Rh8A 66.9(6) y
B2A B3A Rh8A 116.8(8) ?
S7A B3A Rh8A 66.6(4) y
B5A B4A B1A 59.6(9) ?
B5A B4A B3A 106.6(10) ?
B1A B4A B3A 59.2(9) ?
B5A B4A B9A 60.3(9) ?
B1A B4A B9A 109.6(11) ?
B3A B4A B9A 110.1(10) ?
B5A B4A Rh8A 113.5(9) ?
B1A B4A Rh8A 116.1(9) ?
B3A B4A Rh8A 65.5(7) y
B9A B4A Rh8A 62.5(6) y
B4A B5A B1A 61.5(9) ?
B4A B5A B6A 110.4(11) ?
B1A B5A B6A 61.1(10) ?
B4A B5A B9A 61.8(9) ?
B1A B5A B9A 112.3(11) ?
B6A B5A B9A 111.1(10) ?
B4A B5A B10A 112.7(10) ?
B1A B5A B10A 110.5(11) ?
B6A B5A B10A 59.1(9) ?
B9A B5A B10A 63.7(9) ?
B11A B6A B10A 64.8(9) ?
B11A B6A B2A 62.8(9) ?
B10A B6A B2A 116.1(11) ?
B11A B6A B5A 113.1(11) ?
B10A B6A B5A 61.5(9) ?
B2A B6A B5A 111.1(12) ?
B11A B6A B1A 111.6(12) ?
B10A B6A B1A 110.9(12) ?
B2A B6A B1A 61.3(10) ?
B5A B6A B1A 59.1(9) ?
B5A B9A B4A 58.0(8) ?
B5A B9A B10A 58.8(8) ?
B4A B9A B10A 105.7(10) ?
B5A B9A Rh8A 117.0(9) ?
B4A B9A Rh8A 68.9(7) y
B10A B9A RH8A 112.9(9) y
B6A B10A B5A 59.4(9) ?
B6A B10A B11A 56.0(8) ?
B5A B10A B11A 104.5(10) ?
B6A B10A B9A 106.3(11) ?
B5A B10A B9A 57.6(8) ?
B11A B10A B9A 110.4(10) y
B6A B11A B2A 60.3(9) ?
B6A B11A B10A 59.2(9) ?
B2A B11A B10A 109.6(10) ?
B6A B11A S7A 114.1(11) ?
B2A B11A S7A 64.5(8) y
B10A B11A S7A 114.3(9) y
C12 C11 C16 120.0 ?
C12 C11 P1A 118.8(5) y
C16 C11 P1A 121.1(5) y
C11 C12 C13 120.0 ?
C14 C13 C12 120.0 ?
C13 C14 C15 120.0 ?
C16 C15 C14 120.0 ?
C15 C16 C11 120.0 ?
C22 C21 C26 120.0 ?
C22 C21 P2A 118.9(4) y
C26 C21 P2A 121.1(4) y
C21 C22 C23 120.0 ?
C24 C23 C22 120.0 ?
C23 C24 C25 120.0 ?
C24 C25 C26 120.0 ?
C25 C26 C21 120.0 ?
C62 C61 C66 120.0 ?
C62 C61 P2A 121.6(5) y
C66 C61 P2A 118.3(5) y
C63 C62 C61 120.0 ?
C62 C63 C64 120.0 ?
C65 C64 C63 120.0 ?
C64 C65 C66 120.0 ?
C65 C66 C61 120.0 ?
C82 C81 C86 120.0 ?
C82 C81 P1A 117.0(5) y
C86 C81 P1A 122.8(5) y
C83 C82 C81 120.0 ?
C82 C83 C84 120.0 ?
C85 C84 C83 120.0 ?
C84 C85 C86 120.0 ?
C85 C86 C81 120.0 ?
B9B Rh8B B4B 49.1(6) y
B9B Rh8B P1B 91.2(4) y
B4B Rh8B P1B 92.9(4) y
B9B Rh8B B3B 84.6(6) y
B4B Rh8B B3B 47.1(6) y
P1B Rh8B B3B 127.5(4) y
B9B Rh8B P2B 110.9(4) y
B4B Rh8B P2B 159.9(4) y
P1B Rh8B P2B 84.65(12) y
B3B Rh8B P2B 145.1(4) y
B9B Rh8B S7B 92.7(4) y
B4B Rh8B S7B 90.1(4) y
P1B Rh8B S7B 176.09(13) y
B3B Rh8B S7B 53.6(4) y
P2B Rh8B S7B 93.38(13) y
B11B S7B B2B 55.7(8) y
B11B S7B B3B 97.5(8) y
B2B S7B B3B 56.0(7) y
B11B S7B Rh8B 106.8(5) y
B2B S7B Rh8B 108.1(5) y
B3B S7B Rh8B 60.5(4) y
C51 P1B C1B 104.9(5) y
C51 P1B C41 103.2(4) y
C1B P1B C41 105.6(5) y
C51 P1B Rh8B 109.9(3) y
C1B P1B Rh8B 108.3(4) y
C41 P1B Rh8B 123.5(3) y
C31 P2B C71 106.5(5) y
C31 P2B C2B 103.9(6) y
C71 P2B C2B 107.7(5) y
C31 P2B Rh8B 118.1(4) y
C71 P2B Rh8B 110.5(3) y
C2B P2B Rh8B 109.5(4) y
C2B C1B P1B 111.0(9) y
C1B C2B P2B 109.1(9) y
B3B B1B B5B 108.8(11) ?
B3B B1B B2B 66.0(10) ?
B5B B1B B2B 111.0(13) ?
B3B B1B B6B 109.3(12) ?
B5B B1B B6B 60.6(10) ?
B2B B1B B6B 58.7(10) ?
B3B B1B B4B 60.5(9) ?
B5B B1B B4B 59.0(9) ?
B2B B1B B4B 114.5(12) ?
B6B B1B B4B 107.6(11) ?
B6B B2B B1B 61.6(10) ?
B6B B2B B11B 56.3(10) ?
B1B B2B B11B 107.3(12) ?
B6B B2B B3B 104.2(11) ?
B1B B2B B3B 56.5(9) ?
B11B B2B B3B 107.4(10) ?
B6B B2B S7B 107.1(10) ?
B1B B2B S7B 111.5(9) ?
B11B B2B S7B 60.4(8) ?
B3B B2B S7B 64.6(7) y
B1B B3B B4B 61.4(9) ?
B1B B3B B2B 57.5(9) ?
B4B B3B B2B 108.3(12) ?
B1B B3B S7B 107.9(10) ?
B4B B3B S7B 113.7(10) ?
B2B B3B S7B 59.4(7) y
B1B B3B Rh8B 117.1(10) ?
B4B B3B Rh8B 65.6(7) y
B2B B3B Rh8B 115.5(10) ?
S7B B3B Rh8B 65.9(5) y
B5B B4B B3B 107.0(11) ?
B5B B4B B1B 59.3(9) ?
B3B B4B B1B 58.1(9) ?
B5B B4B B9B 58.4(9) ?
B3B B4B B9B 110.7(10) ?
B1B B4B B9B 106.4(10) ?
B5B B4B Rh8B 114.3(9) ?
B3B B4B Rh8B 67.3(7) ?
B1B B4B Rh8B 115.8(9) ?
B9B B4B Rh8B 63.7(6) y
B9B B5B B4B 62.6(9) ?
B9B B5B B1B 111.6(12) ?
B4B B5B B1B 61.7(9) ?
B9B B5B B6B 107.7(12) ?
B4B B5B B6B 109.7(13) ?
B1B B5B B6B 60.6(10) ?
B9B B5B B10B 60.2(11) ?
B4B B5B B10B 110.4(12) ?
B1B B5B B10B 108.6(13) ?
B6B B5B B10B 58.3(10) ?
B11B B6B B2B 64.2(11) ?
B11B B6B B10B 66.0(10) ?
B2B B6B B10B 116.3(13) ?
B11B B6B B5B 115.1(11) ?
B2B B6B B5B 110.3(13) ?
B10B B6B B5B 61.1(10) ?
B11B B6B B1B 112.1(14) ?
B2B B6B B1B 59.7(11) ?
B10B B6B B1B 109.4(11) ?
B5B B6B B1B 58.8(10) ?
B5B B9B B10B 61.4(10) ?
B5B B9B B4B 59.0(9) ?
B10B B9B B4B 108.4(10) ?
B5B B9B Rh8B 117.8(10) ?
B10B B9B Rh8B 114.5(9) ?
B4B B9B Rh8B 67.3(7) y
B6B B10B B9B 108.1(13) ?
B6B B10B B5B 60.6(10) ?
B9B B10B B5B 58.4(10) ?
B6B B10B B11B 55.3(10) ?
B9B B10B B11B 112.9(13) y
B5B B10B B11B 106.1(13) ?
B6B B11B B2B 59.4(11) ?
B6B B11B B10B 58.7(10) ?
B2B B11B B10B 106.9(12) ?
B6B B11B S7B 112.6(11) ?
B2B B11B S7B 64.0(8) y
B10B B11B S7B 111.2(10) y
C32 C31 C36 120.0 ?
C32 C31 P2B 117.6(6) y
C36 C31 P2B 122.4(6) y
C31 C32 C33 120.0 ?
C34 C33 C32 120.0 ?
C35 C34 C33 120.0 ?
C34 C35 C36 120.0 ?
C35 C36 C31 120.0 ?
C42 C41 C46 120.0 ?
C42 C41 P1B 118.6(4) y
C46 C41 P1B 121.4(4) y
C43 C42 C41 120.0 ?
C42 C43 C44 120.0 ?
C43 C44 C45 120.0 ?
C46 C45 C44 120.0 ?
C45 C46 C41 120.0 ?
C52 C51 C56 120.0 ?
C52 C51 P1B 121.5(4) y
C56 C51 P1B 118.5(4) y
C53 C52 C51 120.0 ?
C52 C53 C54 120.0 ?
C55 C54 C53 120.0 ?
C54 C55 C56 120.0 ?
C55 C56 C51 120.0 ?
C72 C71 C76 120.0 ?
C72 C71 P2B 120.5(5) y
C76 C71 P2B 119.3(5) y
C71 C72 C73 120.0 ?
C74 C73 C72 120.0 ?
C75 C74 C73 120.0 ?
C74 C75 C76 120.0 ?
C75 C76 C71 120.0 ?
C100 Cl1A Cl1B 59.0(14) ?
Cl2 C100 Cl1B 108.(2) ?
Cl2 C100 Cl1A 106.(2) ?
Cl1B C100 Cl1A 61.(2) ?
C100 Cl1B Cl1A 60.1(16) ?

loop_
_geom_bond_atom_site_label_1
_geom_bond_atom_site_label_2
_geom_bond_distance
_geom_bond_publ_flag
Rh8A B3A 2.221(14) y
Rh8A B4A 2.244(14) y
Rh8A B9A 2.13(2) y
Rh8A S7A 2.351(3) y
Rh8A P1A 2.324(3) y
Rh8A P2A 2.256(3) y
S7A B2A 1.97(2) y
S7A B3A 2.053(15) y
S7A B11A 1.89(2) y
P1A C1A 1.817(12) y
P1A C11 1.817(6) y
P1A C81 1.837(7) y
P2A C2A 1.822(12) y
P2A C21 1.841(6) y
P2A C61 1.827(7) y
C1A C2A 1.53(2) y
B1A B2A 1.81(2) y
B1A B3A 1.77(2) y
B1A B4A 1.78(2) y
B1A B5A 1.75(2) y
B1A B6A 1.78(3) y
B2A B3A 1.90(2) y
B2A B6A 1.76(2) y
B2A B11A 1.80(2) y
B3A B4A 1.80(2) y
B4A B5A 1.74(2) y
B5A B6A 1.76(2) y
B4A B9A 1.80(2) y
B5A B9A 1.78(2) y
B5A B10A 1.80(2) y
B6A B10A 1.76(2) y
B6A B11A 1.70(2) y
B9A B10A 1.89(2) y
B10A B11A 1.85(2) y
C11 C12 1.39 ?
C11 C16 1.39 ?
C12 C13 1.39 ?
C13 C14 1.39 ?
C14 C15 1.39 ?
C15 C16 1.39 ?
C21 C22 1.39 ?
C21 C26 1.39 ?
C22 C23 1.39 ?
C23 C24 1.39 ?
C24 C25 1.39 ?
C25 C26 1.39 ?
C61 C62 1.39 ?
C61 C66 1.39 ?
C62 C63 1.39 ?
C63 C64 1.39 ?
C64 C65 1.39 ?
C65 C66 1.39 ?
C81 C82 1.39 ?
C81 C86 1.39 ?
C82 C83 1.39 ?
C83 C84 1.39 ?
C84 C85 1.39 ?
C85 C86 1.39 ?
Rh8B B3B 2.255(15) y
Rh8B B4B 2.226(14) y
Rh8B B9B 2.163(14) y
Rh8B S7B 2.364(4) y
Rh8B P1B 2.251(3) y
Rh8B P2B 2.305(3) y
S7B B2B 1.99(2) y
S7B B3B 2.09(2) y
S7B B11B 1.92(2) y
P1B C1B 1.825(12) y
P1B C41 1.845(6) y
P1B C51 1.819(6) y
P2B C2B 1.860(13) y
P2B C31 1.812(8) y
P2B C71 1.813(7) y
C1B C2B 1.52(2) y
B1B B2B 1.77(3) y
B1B B3B 1.75(2) y
B1B B4B 1.81(2) y
B1B B5B 1.76(3) y
B1B B6B 1.80(2) y
B2B B3B 1.91(2) y
B2B B6B 1.75(3) y
B2B B11B 1.83(3) y
B3B B4B 1.79(2) y
B4B B5B 1.76(2) y
B4B B9B 1.82(2) y
B5B B6B 1.80(2) y
B5B B9B 1.75(2) y
B5B B10B 1.81(3) y
B6B B10B 1.75(2) y
B6B B11B 1.69(2) y
B9B B10B 1.78(3) y
B10B B11B 1.88(3) y
C31 C32 1.39 ?
C31 C36 1.39 ?
C32 C33 1.39 ?
C33 C34 1.39 ?
C34 C35 1.39 ?
C35 C36 1.39 ?
C41 C42 1.39 ?
C41 C46 1.39 ?
C42 C43 1.39 ?
C43 C44 1.39 ?
C44 C45 1.39 ?
C45 C46 1.39 ?
C51 C52 1.39 ?
C51 C56 1.39 ?
C52 C53 1.39 ?
C53 C54 1.39 ?
C54 C55 1.39 ?
C55 C56 1.39 ?
C71 C72 1.39 ?
C71 C76 1.39 ?
C72 C73 1.39 ?
C73 C74 1.39 ?
C74 C75 1.39 ?
C75 C76 1.39 ?
Cl2 C100 1.72(3) ?
Cl1A C100 1.79(3) ?
Cl1A Cl1B 1.81(5) ?
C100 Cl1B 1.77(3) ?
